data_1533071
loop_
_publ_author_name
'Rozenberg, K.A.'
'Chukanov, N.V.'
'Rastsvetaeva, R.K.'
'Pekov, I.V.'

_publ_section_title
;
 New zinc-rich representative of the labuntsovite group: crystal structure
 and microtwinning
;
_journal_name_full 'Doklady Akad. Nauk'
_journal_page_first 657
_journal_page_last 660
_journal_volume 383
_journal_year 2002
_chemical_formula_sum 'Ba0.2 Ca0.7 Fe0.08 H22.68 K Mn0.1 Na Nb2.32 O64.92 Si16 Sr0.7 Ti5.68 Zn1.64'
_chemical_name_systematic
;
K Na (H3 O)1.94 Ca0.7 Sr0.7 Ba0.2 Zn1.64 Mn0.1 Fe0.08 (Ti5.68 Nb2.32) (Si16 
O48) (O5.1 (O H)2.9) (H2 O)6.98
;
_space_group_IT_number 8
_symmetry_space_group_name_Hall 'C -2y'
_symmetry_space_group_name_H-M 'C 1 m 1'
_cell_angle_alpha 90
_cell_angle_beta 117.59
_cell_angle_gamma 90
_cell_formula_units_Z 1
_cell_length_a 14.491
_cell_length_b 13.911
_cell_length_c 7.822
_cell_volume 1397.487
_citation_journal_id_ASTM DAKNEQ
_cod_data_source_file Rozenberg_DAKNEQ_2002_330.cif
_cod_data_source_block H22.68Ba0.2Ca0.7Fe0.08K1Mn0.1Na1Nb2.32O64.92Si16Sr0.7Ti5.68Zn1.64
_cod_original_formula_sum
;
H22.68 Ba0.2 Ca0.7 Fe0.08 K1 Mn0.1 Na1 Nb2.32 O64.92 Si16 Sr0.7 Ti5.68 Zn1.64
;
_cod_database_code 1533071

loop_
_symmetry_equiv_pos_as_xyz
x,y,z
x,-y,z
x+1/2,y+1/2,z
x+1/2,-y+1/2,z

loop_
_atom_site_label
_atom_site_type_symbol
_atom_site_fract_x
_atom_site_fract_y
_atom_site_fract_z
_atom_site_occupancy
_atom_site_U_iso_or_equiv
Si2 Si+4 0.7965 0.1104 0.197 1 0.0
O3 O-2 0.2418 0.129 0.022 1 0.0
Mn1 Mn+2 0.0012 0 0.4978 0.05 0.0
O1 O-2 0.5757 0 0.278 0.5 0.0
K1 K+1 0.5757 0 0.278 0.5 0.0
Na2 Na+1 0.5067 0.1799 0.003 0.075 0.0
O17 O-2 0.859 0.1204 0.668 1 0.0
O12 O-2 0.5873 0.1844 0.696 1 0.0
Ca1 Ca+2 0.923 0.2367 0.011 0.175 0.0
O19 O-2 0.015 0.135 0.002 0.83 0.0
Fe1 Fe+2 0.0012 0 0.4978 0.04 0.0
O21 O-2 0.9077 0 0.655 0.9 0.0
O2 O-2 0.429 0 0.737 0.47 0.0
Sr1 Sr+2 0.5067 0.1799 0.003 0.175 0.0
O18 O-2 0.9194 0.1144 0.335 1 0.0
Si4 Si+4 0.6888 0.1111 0.751 1 0.0
O5 O-2 0.273 0.1789 0.734 1 0.0
O4 O-2 0.775 0.1289 0.979 1 0.0
O9 O-2 0.2478 0 0.788 1 0.0
O6 O-2 0.7303 0.1839 0.265 1 0.0
O16 O-2 0.6485 0 0.733 1 0.0
O10 O-2 0.7579 0 0.207 1 0.0
O7 O-2 0.102 0.2317 0.385 1 0.0
O14 O-2 0.745 0.1303 0.619 1 0.0
Zn1 Zn+2 0.0012 0 0.4978 0.82 0.0
O15 O-2 0.366 0 0.274 1 0.0
Si3 Si+4 0.3201 0.1099 0.2438 1 0.0
O20 O-2 0.103 0 0.349 0.93 0.0
Na1 Na+1 0.923 0.2367 0.011 0.175 0.0
Ti1 Ti+4 -0.0002 0.2316 0.5002 0.71 0.0
O11 O-2 0.4201 0.1763 0.305 1 0.0
O13 O-2 0.2685 0.1264 0.382 1 0.0
Ba1 Ba+2 0.9077 0 0.655 0.1 0.0
Ti2 Ti+4 0.2514 0.2498 0.4956 0.71 0.0
Nb2 Nb+5 0.2514 0.2498 0.4956 0.29 0.0
Si1 Si+4 0.2114 0.1082 0.8006 1 0.0
Nb1 Nb+5 -0.0002 0.2316 0.5002 0.29 0.0
O8 O-2 0.905 0.2293 0.602 1 0.0
